data_7006962
loop_
_publ_author_name
'Long, De-Liang'
'Br\"ucher, Oliver'
'Streb, Carsten'
'Cronin, Leroy'

_publ_section_title
;
 Inorganic crown: the host-guest chemistry of a high nuclearity
 'Celtic-ring' isopolyoxotungstate [H12W36O120]12-.
;
_journal_issue 23
_journal_name_full 'Dalton transactions (Cambridge, England : 2003)'
_journal_page_first 2852
_journal_page_last 2860
_journal_paper_doi 10.1039/b515935k
_journal_year 2006
_chemical_formula_moiety 'C54 H197 N9 Na2 O168 Sr W36'
_chemical_formula_sum 'C54 H197 N9 Na2 O168 Sr W36'
_chemical_formula_weight 10413.41
_chemical_name_common 'Compound dl154'
_chemical_name_systematic
;
?
;
_space_group_IT_number 62
_symmetry_cell_setting orthorhombic
_symmetry_space_group_name_Hall '-P 2ac 2n'
_symmetry_space_group_name_H-M 'P n m a'
_atom_sites_solution_hydrogens geom
_atom_sites_solution_primary direct
_atom_sites_solution_secondary difmap
_audit_creation_method SHELXL-97
_cell_angle_alpha 90.00
_cell_angle_beta 90.00
_cell_angle_gamma 90.00
_cell_formula_units_Z 4
_cell_length_a 27.5918(3)
_cell_length_b 34.9442(3)
_cell_length_c 20.7727(2)
_cell_measurement_reflns_used 169649
_cell_measurement_temperature 150(2)
_cell_measurement_theta_max 24.108
_cell_measurement_theta_min 1.51
_cell_volume 20028.5(3)
_computing_cell_refinement 'HKL Scalepack (Otwinowski & Minor 1997)'
_computing_data_collection 'Collect (Nonius BV, 1997-2000)'
_computing_data_reduction 'HKL Denzo and Scalepack (Otwinowski & Minor 1997)'
_computing_molecular_graphics 'Ortep-3 for Windows (Farrugia, 1997)'
_computing_publication_material 'WinGX publication routines (Farrugia, 1999)'
_computing_structure_refinement 'SHELXL-97 (Sheldrick, 1997)'
_computing_structure_solution 'SHELXS-97 (Sheldrick, 1997)'
_diffrn_ambient_temperature 150(2)
_diffrn_detector_area_resol_mean 9
_diffrn_measured_fraction_theta_full 0.996
_diffrn_measured_fraction_theta_max 0.996
_diffrn_measurement_device_type 'Nonius Kappa CCD'
_diffrn_measurement_method '\w scans'
_diffrn_radiation_monochromator graphite
_diffrn_radiation_source 'fine-focus sealed tube'
_diffrn_radiation_type MoK\a
_diffrn_radiation_wavelength 0.71073
_diffrn_reflns_av_R_equivalents 0.0554
_diffrn_reflns_av_sigmaI/netI 0.0506
_diffrn_reflns_limit_h_max 29
_diffrn_reflns_limit_h_min -31
_diffrn_reflns_limit_k_max 39
_diffrn_reflns_limit_k_min -32
_diffrn_reflns_limit_l_max 20
_diffrn_reflns_limit_l_min -23
_diffrn_reflns_number 96316
_diffrn_reflns_theta_full 24.00
_diffrn_reflns_theta_max 24.00
_diffrn_reflns_theta_min 1.87
_diffrn_standards_decay_% 0
_exptl_absorpt_coefficient_mu 20.958
_exptl_absorpt_correction_T_max 0.1344
_exptl_absorpt_correction_T_min 0.0774
_exptl_absorpt_correction_type empirical
_exptl_absorpt_process_details SADABS
_exptl_crystal_colour colourless
_exptl_crystal_density_diffrn 3.453
_exptl_crystal_density_meas ?
_exptl_crystal_density_method 'not measured'
_exptl_crystal_description prism
_exptl_crystal_F_000 18608
_exptl_crystal_size_max 0.25
_exptl_crystal_size_mid 0.22
_exptl_crystal_size_min 0.16
_refine_diff_density_max 1.33
_refine_diff_density_min -1.15
_refine_diff_density_rms 0.25
_refine_ls_extinction_coef none
_refine_ls_extinction_method none
_refine_ls_goodness_of_fit_ref 1.039
_refine_ls_hydrogen_treatment riding
_refine_ls_matrix_type full
_refine_ls_number_parameters 1182
_refine_ls_number_reflns 15960
_refine_ls_number_restraints 8
_refine_ls_restrained_S_all 1.040
_refine_ls_R_factor_all 0.0701
_refine_ls_R_factor_gt 0.0370
_refine_ls_shift/su_max 0.002
_refine_ls_shift/su_mean 0.000
_refine_ls_structure_factor_coef Fsqd
_refine_ls_weighting_details 'calc w=1/[\s^2^(Fo^2^)+(0.0318P)^2^+264.1473P] where P=(Fo^2^+2Fc^2^)/3'
_refine_ls_weighting_scheme calc
_refine_ls_wR_factor_gt 0.0730
_refine_ls_wR_factor_ref 0.0838
_reflns_number_gt 11392
_reflns_number_total 15960
_reflns_threshold_expression >2sigma(I)
_cod_data_source_file b515935k.txt
_cod_data_source_block dl154
_cod_depositor_comments
;
The following automatic conversions were performed:
'_symmetry_cell_setting' value 'Orthorhombic' changed to 'orthorhombic'
according to '/home/saulius/struct/CIF-dictionaries/cif_core.dic'
dictionary named 'cif_core.dic' version 2.4.1 from 2010-06-29.

Automatic conversion script
Id: cif_fix_enum 1527 2010-12-29 10:47:43Z saulius 

The following automatic conversions were performed:

'_exptl_crystal_density_meas' value 'none' was changed to '?' - the
value is perceived as not measured.

Automatic conversion script
Id: cif_fix_values 3008 2015-01-20 13:52:24Z robertas 
;
_cod_original_sg_symbol_H-M Pnma
_cod_database_code 7006962

loop_
_symmetry_equiv_pos_as_xyz
'x, y, z'
'-x+1/2, -y, z+1/2'
'x+1/2, -y+1/2, -z+1/2'
'-x, y+1/2, -z'
'-x, -y, -z'
'x-1/2, y, -z-1/2'
'-x-1/2, y-1/2, z-1/2'
'x, -y-1/2, z'

loop_
_atom_site_label
_atom_site_type_symbol
_atom_site_fract_x
_atom_site_fract_y
_atom_site_fract_z
_atom_site_U_iso_or_equiv
_atom_site_adp_type
_atom_site_occupancy
_atom_site_symmetry_multiplicity
_atom_site_calc_flag
_atom_site_refinement_flags
_atom_site_disorder_assembly
_atom_site_disorder_group
W1 W 1.20588(2) 0.2500 -0.05830(4) 0.03428(18) Uani 1 2 d S . .
W2 W 1.178433(18) 0.202691(13) -0.19181(3) 0.03618(13) Uani 1 1 d . . .
W3 W 1.111937(16) 0.196800(12) 0.03180(2) 0.02983(12) Uani 1 1 d . . .
W4 W 1.080806(17) 0.150977(12) -0.10108(2) 0.03128(13) Uani 1 1 d . . .
W5 W 1.07877(3) 0.2500 -0.27390(4) 0.03723(19) Uani 1 2 d S . .
W6 W 0.992022(18) 0.203651(13) -0.19883(3) 0.03394(13) Uani 1 1 d . . .
W7 W 1.02528(2) 0.2500 -0.07136(3) 0.02746(17) Uani 1 2 d S . .
W8 W 0.997929(17) 0.145824(13) 0.03762(3) 0.03207(12) Uani 1 1 d . . .
W9 W 0.963284(16) 0.108765(13) 0.19442(2) 0.02991(12) Uani 1 1 d . . .
W10 W 0.926678(16) 0.059220(13) 0.06790(2) 0.03139(12) Uani 1 1 d . . .
W11 W 0.853923(16) 0.148412(12) 0.11502(2) 0.02816(12) Uani 1 1 d . . .
W12 W 0.821443(17) 0.102181(14) -0.01282(3) 0.03509(13) Uani 1 1 d . . .
W13 W 0.741876(17) 0.149763(13) 0.06957(3) 0.03575(13) Uani 1 1 d . . .
W14 W 0.745724(17) 0.056426(13) 0.08037(3) 0.03661(13) Uani 1 1 d . . .
W15 W 0.838533(17) 0.005083(13) 0.16983(3) 0.03490(13) Uani 1 1 d . . .
W16 W 0.757526(17) 0.052861(13) 0.25477(3) 0.03524(13) Uani 1 1 d . . .
W17 W 0.874016(17) 0.056846(13) 0.29558(3) 0.03351(13) Uani 1 1 d . . .
W18 W 0.755809(16) 0.159514(13) 0.24490(2) 0.03190(12) Uani 1 1 d . . .
W19 W 0.871748(16) 0.162562(13) 0.28983(2) 0.03147(12) Uani 1 1 d . . .
W20 W 0.82095(2) 0.2500 0.22309(4) 0.03158(18) Uani 1 2 d S . .
Sr Sr 0.91008(6) 0.2500 0.05141(8) 0.0352(4) Uani 1 2 d S . .
Na1 Na 0.8356(3) 0.0811(2) -0.2043(4) 0.055(2) Uani 0.70 1 d P . .
Na2 Na 0.8282(3) 0.2500 -0.0936(5) 0.032(3) Uani 0.60 2 d SP . .
O1 O 1.2595(4) 0.2500 -0.0175(6) 0.042(3) Uani 1 2 d S . .
O2 O 1.2227(3) 0.2104(2) -0.1241(4) 0.039(2) Uani 1 1 d . . .
O3 O 1.1473(3) 0.2500 -0.1324(5) 0.030(3) Uani 1 2 d S . .
O4 O 1.2105(3) 0.1711(2) -0.2367(4) 0.043(2) Uani 1 1 d . . .
O5 O 1.2018(4) 0.2500 -0.2294(6) 0.041(3) Uani 1 2 d S . .
O6 O 1.1223(3) 0.2124(2) -0.2465(4) 0.040(2) Uani 1 1 d . . .
O7 O 1.1697(2) 0.21355(19) -0.0161(4) 0.031(2) Uani 1 1 d . . .
O8 O 1.1384(3) 0.17001(19) -0.1426(4) 0.034(2) Uani 1 1 d . . .
O9 O 1.1438(3) 0.1840(2) 0.0983(4) 0.037(2) Uani 1 1 d . . .
O10 O 1.1017(3) 0.2500 0.0482(6) 0.033(3) Uani 1 2 d S . .
O11 O 1.1168(2) 0.15223(19) -0.0209(4) 0.030(2) Uani 1 1 d . . .
O12 O 1.0513(3) 0.18115(19) 0.0598(4) 0.032(2) Uani 1 1 d . . .
O13 O 1.0254(2) 0.14185(19) -0.0438(4) 0.031(2) Uani 1 1 d . . .
O14 O 1.0884(3) 0.1040(2) -0.1212(4) 0.037(2) Uani 1 1 d . . .
O15 O 1.0706(2) 0.21081(19) -0.0612(3) 0.0262(19) Uani 1 1 d . . .
O16 O 1.0415(2) 0.16724(19) -0.1678(4) 0.032(2) Uani 1 1 d . . .
O17 O 1.0899(4) 0.2500 -0.3545(6) 0.053(4) Uani 1 2 d S . .
O18 O 1.0290(3) 0.2102(2) -0.2762(4) 0.039(2) Uani 1 1 d . . .
O19 O 1.0438(3) 0.2500 -0.1750(5) 0.025(3) Uani 1 2 d S . .
O20 O 0.9566(4) 0.2500 -0.2200(5) 0.034(3) Uani 1 2 d S . .
O21 O 0.9473(3) 0.1721(2) -0.2220(4) 0.045(2) Uani 1 1 d . . .
O22 O 0.9789(2) 0.21246(19) -0.1113(4) 0.031(2) Uani 1 1 d . . .
O23 O 0.9968(3) 0.2500 0.0008(6) 0.033(3) Uani 1 2 d S . .
O24 O 1.0555(3) 0.10210(19) 0.0665(4) 0.034(2) Uani 1 1 d . . .
O25 O 0.9563(3) 0.1811(2) 0.0230(4) 0.035(2) Uani 1 1 d . . .
O26 O 0.9854(2) 0.14175(18) 0.1312(4) 0.029(2) Uani 1 1 d . . .
O27 O 0.9597(2) 0.1013(2) 0.0269(4) 0.035(2) Uani 1 1 d . . .
O28 O 1.0144(3) 0.1057(2) 0.2398(4) 0.037(2) Uani 1 1 d . . .
O29 O 0.9719(2) 0.06649(19) 0.1372(4) 0.0282(19) Uani 1 1 d . . .
O30 O 0.9261(2) 0.07158(19) 0.2453(4) 0.030(2) Uani 1 1 d . . .
O31 O 0.9261(2) 0.14643(19) 0.2388(4) 0.030(2) Uani 1 1 d . . .
O32 O 0.8964(2) 0.10764(18) 0.1274(3) 0.0258(18) Uani 1 1 d . . .
O33 O 0.9554(3) 0.02297(19) 0.0265(4) 0.034(2) Uani 1 1 d . . .
O34 O 0.8914(3) 0.18717(18) 0.1178(4) 0.033(2) Uani 1 1 d . . .
O35 O 0.8606(3) 0.14143(19) 0.0188(3) 0.0296(19) Uani 1 1 d . . .
O36 O 0.7965(3) 0.17996(19) 0.0869(4) 0.032(2) Uani 1 1 d . . .
O37 O 0.8288(2) 0.14693(19) 0.1978(4) 0.030(2) Uani 1 1 d . . .
O38 O 0.8908(2) 0.02556(19) 0.1237(4) 0.034(2) Uani 1 1 d . . .
O39 O 0.7991(2) 0.10561(19) 0.0897(4) 0.0278(19) Uani 1 1 d . . .
O40 O 0.8333(3) 0.1018(2) -0.0943(4) 0.048(2) Uani 1 1 d . C .
O41 O 0.8724(2) 0.06673(19) 0.0159(4) 0.031(2) Uani 1 1 d . . .
O42 O 0.7674(3) 0.1384(2) -0.0151(4) 0.037(2) Uani 1 1 d . . .
O43 O 0.7747(3) 0.0619(2) -0.0044(4) 0.039(2) Uani 1 1 d . . .
O44 O 0.6990(3) 0.1825(2) 0.0456(4) 0.044(2) Uani 1 1 d . . .
O45 O 0.7078(3) 0.1022(2) 0.0661(4) 0.043(2) Uani 1 1 d . . .
O46 O 0.7304(2) 0.15005(19) 0.1637(4) 0.032(2) Uani 1 1 d . . .
O47 O 0.7016(3) 0.0243(2) 0.0588(4) 0.047(2) Uani 1 1 d . . .
O48 O 0.7969(3) 0.0223(2) 0.1030(4) 0.041(2) Uani 1 1 d . . .
O49 O 0.7321(2) 0.06089(19) 0.1691(4) 0.035(2) Uani 1 1 d . . .
O50 O 0.7792(3) 0.0039(2) 0.2208(4) 0.036(2) Uani 1 1 d . . .
O51 O 0.8427(3) -0.0426(2) 0.1533(4) 0.042(2) Uani 1 1 d . . .
O52 O 0.8723(3) 0.0072(2) 0.2498(4) 0.039(2) Uani 1 1 d . . .
O53 O 0.8290(2) 0.06486(19) 0.2078(4) 0.0285(19) Uani 1 1 d . . .
O54 O 0.7068(3) 0.0375(2) 0.2948(4) 0.042(2) Uani 1 1 d . . .
O55 O 0.8055(3) 0.0471(2) 0.3196(4) 0.035(2) Uani 1 1 d . . .
O56 O 0.8998(3) 0.0404(2) 0.3651(4) 0.046(2) Uani 1 1 d . . .
O57 O 0.8637(3) 0.1085(2) 0.3125(4) 0.033(2) Uani 1 1 d . . .
O58 O 0.7547(3) 0.10594(19) 0.2672(4) 0.034(2) Uani 1 1 d . . .
O59 O 0.7046(3) 0.1718(2) 0.2870(4) 0.039(2) Uani 1 1 d . . .
O60 O 0.7746(2) 0.21091(19) 0.2197(4) 0.032(2) Uani 1 1 d . . .
O61 O 0.8044(2) 0.16557(19) 0.3111(4) 0.031(2) Uani 1 1 d . . .
O62 O 0.8982(3) 0.1752(2) 0.3607(4) 0.039(2) Uani 1 1 d . . .
O63 O 0.8668(2) 0.21182(19) 0.2549(4) 0.031(2) Uani 1 1 d . . .
O64 O 0.8404(3) 0.2500 0.1454(5) 0.032(3) Uani 1 2 d S . .
O65 O 0.8009(3) 0.2500 0.3284(5) 0.031(3) Uani 1 2 d S . .
O66 O 0.8126(5) 0.2500 0.0205(7) 0.073(5) Uani 1 2 d S . .
O67 O 0.8857(4) 0.2074(3) -0.0547(5) 0.066(3) Uani 1 1 d . . .
O68 O 0.9712(7) 0.2355(5) 0.1483(10) 0.082(7) Uiso 0.50 1 d P . 1
O69 O 0.9641(10) 0.2500 0.2701(15) 0.095(9) Uiso 0.60 2 d SP A 1
O69' O 0.951(2) 0.2500 0.338(4) 0.13(2) Uiso 0.30 2 d SP B 2
O71 O 0.7064(4) 0.2500 0.3600(8) 0.071(5) Uani 1 2 d S . .
O72 O 0.6405(10) 0.0380(8) -0.0644(14) 0.123(9) Uiso 0.50 1 d P . .
O73 O 0.8553(9) 0.2393(9) -0.2046(13) 0.145(12) Uiso 0.50 1 d P . .
O74 O 0.9023(18) 0.1099(14) 0.511(3) 0.137(18) Uiso 0.30 1 d P . .
O75 O 0.9520(10) 0.1042(8) -0.3340(15) 0.131(10) Uiso 0.50 1 d P . .
O77 O 0.5626(16) 0.2500 -0.013(2) 0.112(15) Uiso 0.40 2 d SP . .
O78 O 0.7059(8) 0.2500 -0.1339(12) 0.088(7) Uiso 0.70 2 d SP . .
O79 O 1.0127(6) 0.1572(5) -0.3738(9) 0.117(6) Uiso 0.75 1 d P . .
O80 O 1.1270(3) 0.1097(2) 0.1559(5) 0.057(3) Uani 1 1 d . . .
O81 O 1.0892(3) 0.0507(2) -0.0193(4) 0.042(2) Uani 1 1 d . . .
O82 O 0.8116(7) 0.1488(6) -0.2234(11) 0.068(6) Uiso 0.50 1 d P C 1
O83 O 0.8392(10) 0.2277(7) 0.4428(15) 0.091(9) Uiso 0.40 1 d P . 1
O83' O 0.9189(18) 0.2500 0.433(3) 0.129(18) Uiso 0.40 2 d SP D 1
O82' O 0.832(2) 0.1574(19) -0.224(3) 0.10(2) Uiso 0.20 1 d P C 2
O84 O 0.8629(10) 0.0407(8) -0.4517(14) 0.122(9) Uiso 0.50 1 d P . .
O85 O 0.9998(16) 0.0550(13) -0.381(2) 0.063(13) Uiso 0.20 1 d P E 1
O85' O 1.0356(16) 0.0464(13) -0.446(2) 0.125(16) Uiso 0.30 1 d P F 2
O86 O 0.7779(5) 0.1945(4) -0.1135(7) 0.079(4) Uiso 0.80 1 d P . .
O88 O 0.8186(15) 0.1819(12) -0.382(2) 0.077(13) Uiso 0.25 1 d P G 1
O88' O 0.819(2) 0.1881(17) -0.342(3) 0.091(19) Uiso 0.20 1 d P H 2
O88" O 0.819(3) 0.2500 -0.310(4) 0.14(3) Uiso 0.30 2 d SP I 2
O89 O 0.8563(9) 0.0655(7) -0.3058(13) 0.107(8) Uiso 0.50 1 d P C 1
O89' O 0.8415(17) 0.0362(14) -0.302(2) 0.123(16) Uiso 0.30 1 d P C 2
O90 O 0.6610(11) 0.2500 -0.0168(17) 0.089(10) Uiso 0.50 2 d SP J 1
O91 O 1.1119(19) 0.0748(15) 0.274(3) 0.116(18) Uiso 0.25 1 d P K 1
O91' O 1.1351(5) 0.1011(4) 0.2992(8) 0.074(4) Uiso 0.70 1 d P L 2
O92 O 0.8694(11) -0.0094(8) -0.3319(16) 0.137(11) Uiso 0.50 1 d P . .
O93 O 0.5551(14) 0.0805(11) 0.070(2) 0.116(13) Uiso 0.35 1 d P M 1
O93' O 0.6067(17) 0.1304(14) 0.122(2) 0.153(17) Uiso 0.35 1 d P N 1
O93" O 0.5937(18) 0.1041(15) 0.097(3) 0.132(17) Uiso 0.30 1 d P O 2
O94 O 0.9813(10) 0.1277(8) 0.4627(16) 0.057(8) Uiso 0.30 1 d P P 1
O94' O 0.9861(12) 0.1083(9) 0.3990(18) 0.072(10) Uiso 0.30 1 d P Q 2
O94" O 1.0095(11) 0.0738(9) 0.4021(17) 0.046(9) Uiso 0.25 1 d P R 3
O94* O 1.0045(18) 0.1380(14) 0.389(3) 0.041(13) Uiso 0.15 1 d P S 4
O95 O 0.8733(18) 0.1674(15) 0.510(3) 0.144(19) Uiso 0.30 1 d P . .
O96 O 1.028(2) 0.1884(16) 0.454(3) 0.16(2) Uiso 0.30 1 d P . .
O97 O 0.577(2) 0.0392(17) 0.048(3) 0.059(17) Uiso 0.15 1 d P T 2
N10 N 0.9563(3) 0.0266(3) -0.1611(5) 0.044(3) Uani 1 1 d . . .
H10 H 0.9333 0.0335 -0.1917 0.052 Uiso 1 1 calc R . .
C11 C 0.9363(4) -0.0087(3) -0.1288(7) 0.047(4) Uani 1 1 d . C .
H11A H 0.9551 -0.0142 -0.0894 0.056 Uiso 1 1 calc R . .
H11B H 0.9393 -0.0309 -0.1582 0.056 Uiso 1 1 calc R . .
C12 C 0.8836(4) -0.0029(4) -0.1115(7) 0.051(4) Uani 1 1 d . . .
H12A H 0.8684 -0.0278 -0.1011 0.061 Uiso 1 1 calc R C .
H12B H 0.8809 0.0139 -0.0733 0.061 Uiso 1 1 calc R . .
C13 C 0.9599(5) 0.0609(3) -0.1152(7) 0.057(4) Uani 1 1 d . C .
H13A H 0.9328 0.0601 -0.0840 0.069 Uiso 1 1 calc R . .
13B H 0.9907 0.0595 -0.0907 0.069 Uiso 1 1 calc R . .
C14 C 0.9582(5) 0.0967(3) -0.1514(8) 0.069(5) Uani 1 1 d . . .
H14A H 0.9557 0.1186 -0.1215 0.082 Uiso 1 1 calc R C .
H14B H 0.9882 0.0997 -0.1772 0.082 Uiso 1 1 calc R . .
C15 C 1.0021(5) 0.0182(4) -0.1987(8) 0.075(5) Uani 1 1 d . . .
H15A H 1.0176 0.0426 -0.2115 0.090 Uiso 1 1 calc R . .
H15B H 1.0251 0.0040 -0.1711 0.090 Uiso 1 1 calc R . .
C16 C 0.9912(6) -0.0045(5) -0.2565(8) 0.077(5) Uiso 1 1 d . . .
H16A H 1.0210 -0.0087 -0.2821 0.093 Uiso 1 1 calc R . .
H16B H 0.9776 -0.0297 -0.2444 0.093 Uiso 1 1 calc R . .
O111 O 0.9176(3) 0.0957(2) -0.1923(5) 0.069(3) Uani 1 1 d . C .
H111 H 0.9281 0.1053 -0.2327 0.083 Uiso 1 1 calc R . .
O112 O 0.8594(3) 0.0145(2) -0.1658(4) 0.050(3) Uani 1 1 d . C .
H112 H 0.8496 -0.0045 -0.1960 0.060 Uiso 1 1 calc R . .
O113 O 0.9568(5) 0.0171(4) -0.2926(7) 0.113(4) Uiso 1 1 d . . .
H113 H 0.9305 0.0050 -0.2943 0.170 Uiso 1 1 calc R . .
N20 N 0.7334(3) 0.0918(3) 0.5104(5) 0.038(3) Uani 1 1 d . . .
H20 H 0.7671 0.0922 0.5096 0.046 Uiso 1 1 calc R . .
C21 C 0.7179(5) 0.1085(4) 0.5726(6) 0.051(4) Uani 1 1 d . . .
H21A H 0.7177 0.1367 0.5694 0.061 Uiso 1 1 calc R . .
H21B H 0.6846 0.0999 0.5828 0.061 Uiso 1 1 calc R . .
C22 C 0.7504(4) 0.0969(4) 0.6233(7) 0.057(4) Uani 1 1 d . . .
H22A H 0.7412 0.1099 0.6638 0.068 Uiso 1 1 calc R . .
H22B H 0.7476 0.0689 0.6301 0.068 Uiso 1 1 calc R . .
C23 C 0.7162(5) 0.1154(4) 0.4554(7) 0.059(4) Uani 1 1 d . . .
H23A H 0.6824 0.1237 0.4631 0.070 Uiso 1 1 calc R . .
H23B H 0.7169 0.1000 0.4154 0.070 Uiso 1 1 calc R . .
C24 C 0.7480(5) 0.1496(4) 0.4480(7) 0.061(4) Uani 1 1 d . . .
H24A H 0.7374 0.1648 0.4104 0.073 Uiso 1 1 calc R . .
H24B H 0.7454 0.1659 0.4868 0.073 Uiso 1 1 calc R . .
C25 C 0.7180(5) 0.0510(3) 0.5076(7) 0.051(4) Uani 1 1 d . . .
H25A H 0.7276 0.0379 0.5480 0.061 Uiso 1 1 calc R . .
H25B H 0.6823 0.0496 0.5040 0.061 Uiso 1 1 calc R . .
C26 C 0.7399(5) 0.0313(4) 0.4531(7) 0.059(4) Uani 1 1 d . . .
H26A H 0.7333 0.0035 0.4563 0.071 Uiso 1 1 calc R . .
H26B H 0.7253 0.0408 0.4126 0.071 Uiso 1 1 calc R . .
O121 O 0.7902(3) 0.0375(3) 0.4517(5) 0.058(3) Uani 1 1 d . . .
H121 H 0.7979 0.0478 0.4166 0.087 Uiso 1 1 calc R . .
O122 O 0.7972(3) 0.1379(3) 0.4394(5) 0.069(3) Uani 1 1 d . . .
H122 H 0.8061 0.1429 0.4017 0.104 Uiso 1 1 calc R . .
O123 O 0.7993(4) 0.1064(3) 0.6072(6) 0.098(4) Uiso 1 1 d . . .
H123 H 0.8120 0.0881 0.5871 0.147 Uiso 1 1 calc R . .
N30 N 0.6549(4) 0.1024(3) -0.1521(6) 0.068(4) Uani 1 1 d . . .
H30 H 0.6364 0.0858 -0.1271 0.082 Uiso 1 1 calc RD . .
C31 C 0.6423(6) 0.0973(5) -0.2184(7) 0.073(5) Uani 1 1 d . . .
H31A H 0.6632 0.0773 -0.2375 0.088 Uiso 1 1 calc R . .
H31B H 0.6483 0.1215 -0.2420 0.088 Uiso 1 1 calc R . .
C32 C 0.5914(5) 0.0863(4) -0.2260(8) 0.074(5) Uiso 1 1 d . . .
H32A H 0.5703 0.1079 -0.2132 0.089 Uiso 1 1 calc R . .
H32B H 0.5848 0.0803 -0.2718 0.089 Uiso 1 1 calc R . .
C33 C 0.7066(7) 0.0969(5) -0.1367(10) 0.107(6) Uiso 1 1 d . C .
H33A H 0.7117 0.1024 -0.0904 0.128 Uiso 1 1 calc R . .
H33B H 0.7260 0.1156 -0.1616 0.128 Uiso 1 1 calc R . .
C34 C 0.7247(7) 0.0573(5) -0.1510(10) 0.105(6) Uiso 1 1 d . . .
H34A H 0.6973 0.0393 -0.1557 0.126 Uiso 1 1 calc R C .
H34B H 0.7461 0.0481 -0.1160 0.126 Uiso 1 1 calc R . .
C35 C 0.6428(7) 0.1444(5) -0.1328(9) 0.090(6) Uiso 1 1 d . . .
H35A H 0.6720 0.1605 -0.1382 0.108 Uiso 1 1 calc R . .
H35B H 0.6171 0.1545 -0.1614 0.108 Uiso 1 1 calc R . .
C36 C 0.6268(7) 0.1461(6) -0.0672(11) 0.118(7) Uiso 1 1 d . . .
H36A H 0.6196 0.1729 -0.0555 0.142 Uiso 1 1 calc R . .
H36B H 0.6529 0.1367 -0.0385 0.142 Uiso 1 1 calc R . .
O131 O 0.5804(4) 0.0536(3) -0.1872(6) 0.097(4) Uiso 1 1 d . . .
H131 H 0.6059 0.0409 -0.1807 0.145 Uiso 1 1 calc RD . .
O132 O 0.7531(4) 0.0604(3) -0.2147(7) 0.101(4) Uiso 1 1 d . C .
H132 H 0.7390 0.0546 -0.2552 0.121 Uiso 1 1 calc R . .
O133 O 0.5822(5) 0.1220(4) -0.0581(7) 0.145(6) Uiso 1 1 d . . .
H133 H 0.5904 0.0993 -0.0501 0.217 Uiso 1 1 calc RD . .
N40 N 0.6074(6) 0.2500 0.2307(12) 0.116(8) Uiso 1 2 d SD . .
C41 C 0.6616(7) 0.2500 0.2133(9) 0.094(8) Uiso 1 2 d SD . .
C42 C 0.6716(10) 0.2500 0.1444(10) 0.103(9) Uiso 1 2 d SD . .
C43 C 0.6000(6) 0.2041(4) 0.2323(16) 0.120(10) Uiso 0.70 1 d PD . .
C44 C 0.5464(6) 0.1934(5) 0.2318(9) 0.105(6) Uiso 1 1 d D . .
O141 O 0.6319(10) 0.2339(7) 0.1125(16) 0.104(10) Uiso 0.40 1 d P . .
O142 O 0.5328(13) 0.2057(10) 0.1769(19) 0.128(12) Uiso 0.40 1 d P . .
O14' O 0.652(4) 0.2500 0.059(7) 0.16(5) Uiso 0.20 2 d SP . 2
N40' N 0.5831(15) 0.2500 0.295(2) 0.076(13) Uiso 0.40 2 d SPD . 2
C43' C 0.5741(15) 0.2073(5) 0.2891(16) 0.089(18) Uiso 0.30 1 d PD . 2

loop_
_atom_site_aniso_label
_atom_site_aniso_U_11
_atom_site_aniso_U_22
_atom_site_aniso_U_33
_atom_site_aniso_U_23
_atom_site_aniso_U_13
_atom_site_aniso_U_12
W1 0.0296(3) 0.0357(4) 0.0376(5) 0.000 0.0051(3) 0.000
W2 0.0405(3) 0.0317(2) 0.0364(3) -0.0021(2) 0.0111(2) 0.0015(2)
W3 0.0329(2) 0.0284(2) 0.0281(3) 0.0009(2) -0.0001(2) 0.0003(2)
W4 0.0376(3) 0.0277(2) 0.0286(3) -0.0017(2) 0.0042(2) 0.0013(2)
W5 0.0474(4) 0.0378(4) 0.0265(4) 0.000 0.0060(3) 0.000
W6 0.0415(3) 0.0321(2) 0.0282(3) -0.0019(2) -0.0004(2) -0.0027(2)
W7 0.0290(3) 0.0277(3) 0.0257(4) 0.000 0.0030(3) 0.000
W8 0.0333(2) 0.0293(2) 0.0336(3) 0.0023(2) 0.0071(2) 0.0006(2)
W9 0.0286(2) 0.0327(2) 0.0284(3) 0.0009(2) 0.0015(2) -0.0008(2)
W10 0.0334(2) 0.0287(2) 0.0321(3) -0.0023(2) 0.0025(2) 0.0012(2)
W11 0.0303(2) 0.0283(2) 0.0259(3) 0.0010(2) 0.0022(2) 0.0005(2)
W12 0.0384(3) 0.0378(3) 0.0290(3) -0.0037(2) -0.0015(2) 0.0018(2)
W13 0.0325(3) 0.0378(3) 0.0369(3) -0.0023(2) -0.0033(2) 0.0043(2)
W14 0.0337(3) 0.0368(3) 0.0393(3) -0.0051(2) -0.0013(2) -0.0035(2)
W15 0.0364(3) 0.0299(2) 0.0384(3) -0.0008(2) 0.0051(2) -0.0014(2)
W16 0.0338(3) 0.0331(2) 0.0388(3) 0.0016(2) 0.0089(2) -0.0040(2)
W17 0.0363(3) 0.0332(2) 0.0311(3) 0.0050(2) 0.0036(2) -0.0010(2)
W18 0.0300(2) 0.0335(2) 0.0322(3) -0.0008(2) 0.0058(2) -0.0015(2)
W19 0.0329(2) 0.0332(2) 0.0283(3) -0.0011(2) 0.0022(2) 0.0004(2)
W20 0.0329(4) 0.0295(3) 0.0323(4) 0.000 0.0069(3) 0.000
Sr 0.0369(8) 0.0320(8) 0.0366(11) 0.000 0.0090(8) 0.000
Na1 0.058(4) 0.060(4) 0.047(5) 0.003(4) 0.001(4) 0.009(4)
Na2 0.030(5) 0.031(5) 0.036(7) 0.000 0.002(5) 0.000
O1 0.043(6) 0.033(6) 0.051(8) 0.000 0.004(6) 0.000
O2 0.037(4) 0.035(4) 0.045(6) 0.008(4) 0.010(4) 0.001(4)
O3 0.027(5) 0.029(5) 0.032(7) 0.000 0.019(5) 0.000
O4 0.046(5) 0.035(4) 0.049(6) 0.000(4) 0.008(4) -0.004(4)
O5 0.039(6) 0.041(6) 0.044(8) 0.000 0.019(6) 0.000
O6 0.054(5) 0.041(4) 0.026(5) -0.002(4) 0.014(4) -0.004(4)
O7 0.020(4) 0.034(4) 0.038(5) 0.000(4) -0.003(4) 0.000(3)
O8 0.036(4) 0.033(4) 0.032(5) 0.000(4) 0.007(4) -0.003(4)
O9 0.038(4) 0.037(4) 0.035(5) 0.002(4) 0.008(4) 0.004(4)
O10 0.022(5) 0.023(5) 0.054(8) 0.000 0.000(5) 0.000
O11 0.032(4) 0.028(4) 0.031(5) -0.003(4) 0.005(4) 0.002(3)
O12 0.043(4) 0.025(4) 0.027(5) -0.001(4) 0.004(4) -0.003(3)
O13 0.035(4) 0.028(4) 0.031(5) 0.000(4) 0.007(4) 0.001(3)
O14 0.040(4) 0.039(4) 0.032(5) 0.004(4) 0.005(4) 0.001(4)
O15 0.031(4) 0.031(4) 0.017(4) 0.002(3) -0.002(3) -0.005(3)
O16 0.037(4) 0.034(4) 0.025(5) -0.007(4) 0.004(4) -0.003(3)
O17 0.056(7) 0.056(7) 0.048(9) 0.000 0.003(7) 0.000
O18 0.053(5) 0.033(4) 0.031(5) -0.001(4) -0.002(4) -0.005(4)
O19 0.041(6) 0.022(5) 0.012(6) 0.000 0.007(5) 0.000
O20 0.040(6) 0.034(6) 0.029(7) 0.000 -0.003(5) 0.000
O21 0.059(5) 0.047(5) 0.027(5) 0.001(4) 0.000(4) 0.001(4)
O22 0.033(4) 0.031(4) 0.029(5) 0.000(4) -0.002(4) -0.001(3)
O23 0.025(5) 0.021(5) 0.052(8) 0.000 -0.004(5) 0.000
O24 0.041(4) 0.034(4) 0.029(5) 0.005(4) -0.001(4) -0.002(4)
O25 0.043(4) 0.035(4) 0.026(5) 0.007(4) 0.006(4) -0.010(4)
O26 0.029(4) 0.029(4) 0.029(5) -0.002(4) 0.007(4) 0.006(3)
O27 0.033(4) 0.038(4) 0.033(5) -0.002(4) 0.007(4) 0.003(4)
O28 0.044(4) 0.040(4) 0.027(5) 0.001(4) 0.004(4) -0.002(4)
O29 0.027(4) 0.032(4) 0.026(5) -0.001(4) 0.002(3) -0.002(3)
O30 0.031(4) 0.036(4) 0.023(5) 0.002(4) -0.004(3) 0.004(3)
O31 0.028(4) 0.034(4) 0.028(5) 0.001(4) -0.003(4) -0.005(3)
O32 0.030(4) 0.028(4) 0.020(4) -0.003(3) 0.007(3) -0.001(3)
O33 0.043(4) 0.033(4) 0.027(5) 0.000(4) -0.003(4) 0.007(4)
O34 0.044(4) 0.024(4) 0.030(5) -0.004(4) 0.010(4) 0.014(3)
O35 0.042(4) 0.030(4) 0.016(4) -0.003(3) 0.002(4) 0.002(3)
O36 0.039(4) 0.033(4) 0.024(5) 0.002(4) -0.003(4) 0.003(4)
O37 0.022(4) 0.030(4) 0.038(5) -0.001(4) -0.001(4) 0.000(3)
O38 0.036(4) 0.031(4) 0.035(5) -0.001(4) 0.008(4) 0.000(3)
O39 0.021(4) 0.034(4) 0.028(5) -0.004(4) -0.010(3) 0.000(3)
O40 0.047(5) 0.045(5) 0.053(6) -0.007(5) -0.003(4) 0.008(4)
O41 0.041(4) 0.030(4) 0.023(5) -0.004(4) 0.001(4) -0.008(3)
O42 0.038(4) 0.045(4) 0.028(5) -0.010(4) -0.004(4) 0.012(4)
O43 0.037(4) 0.034(4) 0.047(6) -0.005(4) -0.006(4) 0.012(4)
O44 0.046(5) 0.050(5) 0.035(5) 0.003(4) -0.006(4) -0.003(4)
O45 0.033(4) 0.046(5) 0.049(6) 0.002(4) -0.007(4) 0.004(4)
O46 0.030(4) 0.030(4) 0.037(5) 0.002(4) 0.007(4) -0.001(3)
O47 0.039(4) 0.051(5) 0.051(6) -0.009(5) -0.004(4) 0.007(4)
O48 0.038(4) 0.044(4) 0.040(6) -0.005(4) 0.008(4) -0.011(4)
O49 0.032(4) 0.027(4) 0.045(6) -0.005(4) 0.002(4) -0.002(3)
O50 0.042(4) 0.033(4) 0.033(5) 0.008(4) 0.005(4) -0.001(4)
O51 0.041(4) 0.042(4) 0.044(6) 0.005(4) 0.009(4) 0.000(4)
O52 0.042(5) 0.031(4) 0.042(6) 0.002(4) 0.002(4) 0.000(4)
O53 0.028(4) 0.029(4) 0.029(5) -0.003(4) 0.003(3) -0.005(3)
O54 0.043(5) 0.037(4) 0.045(6) 0.003(4) 0.004(4) -0.001(4)
O55 0.044(4) 0.033(4) 0.030(5) 0.003(4) 0.012(4) -0.006(4)
O56 0.055(5) 0.043(5) 0.039(6) -0.003(4) 0.011(4) -0.006(4)
O57 0.037(4) 0.039(4) 0.024(5) -0.002(4) -0.003(4) -0.006(4)
O58 0.039(4) 0.034(4) 0.030(5) 0.001(4) 0.006(4) -0.003(4)
O59 0.036(4) 0.041(4) 0.039(5) 0.007(4) 0.005(4) -0.004(4)
O60 0.032(4) 0.031(4) 0.035(5) -0.004(4) 0.004(4) 0.001(3)
O61 0.036(4) 0.034(4) 0.023(5) 0.007(4) 0.011(4) 0.002(3)
O62 0.041(4) 0.035(4) 0.041(6) -0.001(4) 0.005(4) -0.006(4)
O63 0.032(4) 0.029(4) 0.032(5) -0.013(4) 0.004(4) -0.001(3)
O64 0.031(6) 0.027(5) 0.037(7) 0.000 0.001(5) 0.000
O65 0.034(6) 0.032(5) 0.027(7) 0.000 0.012(5) 0.000
O66 0.088(10) 0.073(9) 0.057(10) 0.000 0.011(8) 0.000
O67 0.088(7) 0.057(5) 0.053(7) 0.007(5) -0.014(6) -0.006(5)
O71 0.049(8) 0.058(8) 0.104(13) 0.000 0.028(8) 0.000
O80 0.055(5) 0.055(5) 0.060(7) 0.009(5) -0.012(5) 0.000(5)
O81 0.053(5) 0.034(4) 0.038(5) -0.002(4) 0.006(4) 0.005(4)
N10 0.044(6) 0.048(6) 0.040(7) 0.008(5) 0.000(5) -0.005(5)
C11 0.041(7) 0.041(7) 0.059(10) 0.012(7) 0.016(7) -0.004(6)
C12 0.054(8) 0.043(7) 0.055(10) -0.008(7) -0.010(7) -0.006(6)
C13 0.067(9) 0.055(8) 0.050(10) -0.009(8) -0.019(8) -0.026(7)
C14 0.074(10) 0.038(7) 0.094(13) 0.005(8) -0.040(9) -0.004(7)
C15 0.037(7) 0.063(8) 0.126(15) 0.051(10) 0.014(9) 0.009(7)
O111 0.075(6) 0.050(5) 0.082(8) 0.011(6) -0.023(6) 0.005(5)
O112 0.049(5) 0.049(5) 0.051(6) -0.002(5) -0.016(5) -0.017(4)
N20 0.033(5) 0.048(6) 0.034(7) 0.004(5) 0.007(5) 0.004(5)
C21 0.047(7) 0.057(8) 0.047(9) 0.021(7) -0.003(7) 0.009(7)
C22 0.055(8) 0.070(9) 0.046(10) -0.007(8) 0.007(7) -0.019(7)
C23 0.067(9) 0.061(9) 0.048(10) 0.006(8) 0.015(8) 0.008(8)
C24 0.059(9) 0.072(9) 0.053(10) 0.023(8) 0.020(8) 0.002(8)
C25 0.057(8) 0.049(8) 0.048(9) -0.004(7) 0.014(7) -0.012(7)
C26 0.065(9) 0.059(8) 0.053(10) 0.016(8) 0.017(8) -0.001(7)
O121 0.057(6) 0.062(6) 0.055(7) 0.011(5) 0.016(5) 0.010(5)
O122 0.067(6) 0.091(7) 0.050(7) 0.026(6) 0.016(5) -0.009(6)
N30 0.056(7) 0.089(9) 0.059(9) -0.011(7) -0.020(6) -0.006(7)
C31 0.094(11) 0.084(11) 0.041(10) 0.004(9) 0.001(9) -0.030(9)

loop_
_atom_type_symbol
_atom_type_description
_atom_type_scat_dispersion_real
_atom_type_scat_dispersion_imag
_atom_type_scat_source
W W -0.8490 6.8722 'International Tables Vol C Tables 4.2.6.8 and 6.1.1.4'
Sr Sr -1.5307 3.2498 'International Tables Vol C Tables 4.2.6.8 and 6.1.1.4'
Na Na 0.0362 0.0249 'International Tables Vol C Tables 4.2.6.8 and 6.1.1.4'
O O 0.0106 0.0060 'International Tables Vol C Tables 4.2.6.8 and 6.1.1.4'
N N 0.0061 0.0033 'International Tables Vol C Tables 4.2.6.8 and 6.1.1.4'
C C 0.0033 0.0016 'International Tables Vol C Tables 4.2.6.8 and 6.1.1.4'
H H 0.0000 0.0000 'International Tables Vol C Tables 4.2.6.8 and 6.1.1.4'

loop_
_geom_angle_atom_site_label_1
_geom_angle_atom_site_label_2
_geom_angle_atom_site_label_3
_geom_angle
_geom_angle_site_symmetry_1
_geom_angle_site_symmetry_3
_geom_angle_publ_flag
O1 W1 O7 103.6(4) . 8_565 ?
O1 W1 O7 103.6(4) . . ?
O7 W1 O7 87.6(4) 8_565 . ?
O1 W1 O2 98.0(4) . . ?
O7 W1 O2 158.5(3) 8_565 . ?
O7 W1 O2 88.4(3) . . ?
O1 W1 O2 98.0(4) . 8_565 ?
O7 W1 O2 88.4(3) 8_565 8_565 ?
O7 W1 O2 158.5(3) . 8_565 ?
O2 W1 O2 87.6(4) . 8_565 ?
O1 W1 O3 166.2(5) . . ?
O7 W1 O3 86.3(3) 8_565 . ?
O7 W1 O3 86.3(3) . . ?
O2 W1 O3 72.3(3) . . ?
O2 W1 O3 72.3(3) 8_565 . ?
O4 W2 O2 99.6(4) . . ?
O4 W2 O8 102.1(3) . . ?
O2 W2 O8 93.5(3) . . ?
O4 W2 O5 99.2(4) . . ?
O2 W2 O5 87.9(4) . . ?
O8 W2 O5 158.1(3) . . ?
O4 W2 O6 101.9(4) . . ?
O2 W2 O6 157.8(3) . . ?
O8 W2 O6 87.5(3) . . ?
O5 W2 O6 83.2(4) . . ?
O4 W2 O3 170.6(3) . . ?
O2 W2 O3 74.4(3) . . ?
O8 W2 O3 85.6(3) . . ?
O5 W2 O3 73.7(3) . . ?
O6 W2 O3 83.6(3) . . ?
O9 W3 O12 97.7(3) . . ?
O9 W3 O11 102.4(3) . . ?
O12 W3 O11 90.1(3) . . ?
O9 W3 O10 100.8(4) . . ?
O12 W3 O10 95.7(3) . . ?
O11 W3 O10 155.0(4) . . ?
O9 W3 O7 94.0(3) . . ?
O12 W3 O7 167.7(3) . . ?
O11 W3 O7 84.0(3) . . ?
O10 W3 O7 85.4(4) . . ?
O9 W3 O15 176.5(3) . . ?
O12 W3 O15 83.0(3) . . ?
O11 W3 O15 74.1(3) . . ?
O10 W3 O15 82.5(4) . . ?
O7 W3 O15 85.0(3) . . ?
O14 W4 O16 100.7(3) . . ?
O14 W4 O8 97.0(3) . . ?
O16 W4 O8 92.4(3) . . ?
O14 W4 O11 99.7(3) . . ?
O16 W4 O11 159.5(3) . . ?
O8 W4 O11 87.4(3) . . ?
O14 W4 O13 95.0(3) . . ?
O16 W4 O13 92.7(3) . . ?
O8 W4 O13 165.9(3) . . ?
O11 W4 O13 83.3(3) . . ?
O14 W4 O15 172.7(3) . . ?
O16 W4 O15 85.3(3) . . ?
O8 W4 O15 87.0(3) . . ?
O11 W4 O15 74.2(3) . . ?
O13 W4 O15 80.3(3) . . ?
O17 W5 O6 100.5(4) . 8_565 ?
O17 W5 O6 100.5(4) . . ?
O6 W5 O6 89.4(5) 8_565 . ?
O17 W5 O18 95.9(4) . . ?
O6 W5 O18 163.6(3) 8_565 . ?
O6 W5 O18 87.6(3) . . ?
O17 W5 O18 95.9(4) . 8_565 ?
O6 W5 O18 87.6(3) 8_565 8_565 ?
O6 W5 O18 163.6(3) . 8_565 ?
O18 W5 O18 90.7(4) . 8_565 ?
O17 W5 O19 165.3(5) . . ?
O6 W5 O19 89.9(3) 8_565 . ?
O6 W5 O19 89.9(3) . . ?
O18 W5 O19 74.0(3) . . ?
O18 W5 O19 74.0(3) 8_565 . ?
O21 W6 O22 103.7(3) . . ?
O21 W6 O18 102.8(3) . . ?
O22 W6 O18 153.4(3) . . ?
O21 W6 O20 96.3(4) . . ?
O22 W6 O20 89.2(4) . . ?
O18 W6 O20 88.8(4) . . ?
O21 W6 O16 100.0(3) . . ?
O22 W6 O16 85.6(3) . . ?
O18 W6 O16 89.0(3) . . ?
O20 W6 O16 163.6(3) . . ?
O21 W6 O19 172.6(3) . . ?
O22 W6 O19 77.8(3) . . ?
O18 W6 O19 76.0(3) . . ?
O20 W6 O19 76.5(3) . . ?
O16 W6 O19 87.3(3) . . ?
O21 W6 W7 138.8(3) . . ?
O22 W6 W7 35.0(2) . . ?
O18 W6 W7 118.4(2) . . ?
O20 W6 W7 84.9(3) . . ?
O16 W6 W7 81.9(2) . . ?
O19 W6 W7 43.0(2) . . ?
O21 W6 W6 129.8(3) . 8_565 ?
O22 W6 W6 80.6(2) . 8_565 ?
O18 W6 W6 83.2(2) . 8_565 ?
O20 W6 W6 33.5(3) . 8_565 ?
O16 W6 W6 130.1(2) . 8_565 ?
O19 W6 W6 43.05(18) . 8_565 ?
W7 W6 W6 59.976(10) . 8_565 ?
O23 W7 O15 102.2(3) . 8_565 ?
O23 W7 O15 102.2(3) . . ?
O15 W7 O15 94.3(4) 8_565 . ?
O23 W7 O22 94.0(3) . . ?
O15 W7 O22 162.1(3) 8_565 . ?
O15 W7 O22 89.7(3) . . ?
O23 W7 O22 94.0(3) . 8_565 ?
O15 W7 O22 89.7(3) 8_565 8_565 ?
O15 W7 O22 162.1(3) . 8_565 ?
O22 W7 O22 81.4(4) . 8_565 ?
O23 W7 O19 165.7(4) . . ?
O15 W7 O19 87.4(3) 8_565 . ?
O15 W7 O19 87.4(3) . . ?
O22 W7 O19 75.3(3) . . ?
O22 W7 O19 75.3(3) 8_565 . ?
O23 W7 W6 126.4(3) . . ?
O15 W7 W6 130.5(2) 8_565 . ?
O15 W7 W6 85.2(2) . . ?
O22 W7 W6 32.5(2) . . ?
O22 W7 W6 79.0(2) 8_565 . ?
O19 W7 W6 43.09(17) . . ?
O23 W7 W6 126.4(3) . 8_565 ?
O15 W7 W6 85.2(2) 8_565 8_565 ?
O15 W7 W6 130.5(2) . 8_565 ?
O22 W7 W6 79.0(2) . 8_565 ?
O22 W7 W6 32.5(2) 8_565 8_565 ?
O19 W7 W6 43.09(17) . 8_565 ?
W6 W7 W6 60.05(2) . 8_565 ?
O25 W8 O13 99.5(3) . . ?
O25 W8 O27 101.3(3) . . ?
O13 W8 O27 93.3(3) . . ?
O25 W8 O12 95.3(3) . . ?
O13 W8 O12 87.4(3) . . ?
O27 W8 O12 163.0(3) . . ?
O25 W8 O26 96.2(3) . . ?
O13 W8 O26 163.6(3) . . ?
O27 W8 O26 87.7(3) . . ?
O12 W8 O26 86.9(3) . . ?
O25 W8 O24 174.1(3) . . ?
O13 W8 O24 84.6(3) . . ?
O27 W8 O24 82.5(3) . . ?
O12 W8 O24 80.7(3) . . ?
O26 W8 O24 79.4(3) . . ?
O28 W9 O26 99.1(3) . . ?
O28 W9 O31 102.8(3) . . ?
O26 W9 O31 95.2(3) . . ?
O28 W9 O29 101.2(3) . . ?
O26 W9 O29 89.9(3) . . ?
O31 W9 O29 154.3(3) . . ?
O28 W9 O30 95.4(3) . . ?
O26 W9 O30 165.0(3) . . ?
O31 W9 O30 85.2(3) . . ?
O29 W9 O30 83.6(3) . . ?
O28 W9 O32 174.4(3) . . ?
O26 W9 O32 81.2(3) . . ?
O31 W9 O32 82.7(3) . . ?
O29 W9 O32 73.2(3) . . ?
O30 W9 O32 84.0(3) . . ?
O33 W10 O41 100.5(3) . . ?
O33 W10 O29 99.9(3) . . ?
O41 W10 O29 159.5(3) . . ?
O33 W10 O38 95.0(3) . . ?
O41 W10 O38 91.3(3) . . ?
O29 W10 O38 87.9(3) . . ?
O33 W10 O27 97.1(3) . . ?
O41 W10 O27 90.9(3) . . ?
O29 W10 O27 85.6(3) . . ?
O38 W10 O27 167.1(3) . . ?
O33 W10 O32 174.1(3) . . ?
O41 W10 O32 85.1(3) . . ?
O29 W10 O32 74.4(3) . . ?
O38 W10 O32 86.4(3) . . ?
O27 W10 O32 81.1(3) . . ?
O34 W11 O37 102.5(3) . . ?
O34 W11 O32 102.8(3) . . ?
O37 W11 O32 94.9(3) . . ?
O34 W11 O36 93.0(3) . . ?
O37 W11 O36 89.5(3) . . ?
O32 W11 O36 162.3(3) . . ?
O34 W11 O35 94.3(3) . . ?
O37 W11 O35 161.3(3) . . ?
O32 W11 O35 89.3(3) . . ?
O36 W11 O35 81.5(3) . . ?
O34 W11 O39 165.7(3) . . ?
O37 W11 O39 86.9(3) . . ?
O32 W11 O39 86.9(3) . . ?
O36 W11 O39 76.2(3) . . ?
O35 W11 O39 75.1(3) . . ?
O34 W11 W13 125.4(2) . . ?
O37 W11 W13 85.1(2) . . ?
O32 W11 W13 130.8(2) . . ?
O36 W11 W13 32.4(2) . . ?
O35 W11 W13 78.5(2) . . ?
O39 W11 W13 43.92(17) . . ?
O34 W11 W12 126.4(3) . . ?
O37 W11 W12 130.1(2) . . ?
O32 W11 W12 84.6(2) . . ?
O36 W11 W12 79.5(2) . . ?
O35 W11 W12 32.18(19) . . ?
O39 W11 W12 43.17(19) . . ?
W13 W11 W12 60.176(15) . . ?
O40 W12 O35 104.0(3) . . ?
O40 W12 O43 102.2(4) . . ?
O35 W12 O43 153.9(3) . . ?
O40 W12 O42 97.3(3) . . ?
O35 W12 O42 88.5(3) . . ?
O43 W12 O42 87.9(3) . . ?
O40 W12 O41 99.0(3) . . ?
O35 W12 O41 86.7(3) . . ?
O43 W12 O41 89.5(3) . . ?
O42 W12 O41 163.7(3) . . ?
O40 W12 O39 174.2(3) . . ?
O35 W12 O39 77.5(3) . . ?
O43 W12 O39 76.4(3) . . ?
O42 W12 O39 77.1(3) . . ?
O41 W12 O39 86.7(3) . . ?
O40 W12 W11 139.2(3) . . ?
O35 W12 W11 35.3(2) . . ?
O43 W12 W11 118.6(3) . . ?
O42 W12 W11 84.7(2) . . ?
O41 W12 W11 82.4(2) . . ?
O39 W12 W11 42.50(17) . . ?
O44 W13 O36 103.5(3) . . ?
O44 W13 O45 103.3(3) . . ?
O36 W13 O45 153.1(3) . . ?
O44 W13 O42 97.1(4) . . ?
O36 W13 O42 89.8(3) . . ?
O45 W13 O42 88.0(3) . . ?
O44 W13 O46 100.0(3) . . ?
O36 W13 O46 86.3(3) . . ?
O45 W13 O46 87.9(3) . . ?
O42 W13 O46 162.9(3) . . ?
O44 W13 O39 173.9(3) . . ?
O36 W13 O39 77.6(3) . . ?
O45 W13 O39 75.8(3) . . ?
O42 W13 O39 76.8(3) . . ?
O46 W13 O39 86.1(3) . . ?
O44 W13 W11 138.8(3) . . ?
O36 W13 W11 35.2(2) . . ?
O45 W13 W11 117.9(2) . . ?
O42 W13 W11 85.1(2) . . ?
O46 W13 W11 82.2(2) . . ?
O39 W13 W11 42.58(16) . . ?
O47 W14 O49 99.7(4) . . ?
O47 W14 O48 100.4(3) . . ?
O49 W14 O48 87.6(3) . . ?
O47 W14 O45 96.8(3) . . ?
O49 W14 O45 88.5(3) . . ?
O48 W14 O45 162.8(3) . . ?
O47 W14 O43 96.8(4) . . ?
O49 W14 O43 163.5(3) . . ?
O48 W14 O43 88.9(3) . . ?
O45 W14 O43 90.1(3) . . ?
O47 W14 O39 167.8(3) . . ?
O49 W14 O39 89.1(3) . . ?
O48 W14 O39 88.4(3) . . ?
O45 W14 O39 74.8(3) . . ?
O43 W14 O39 74.7(3) . . ?
O51 W15 O38 102.6(3) . . ?
O51 W15 O48 101.7(4) . . ?
O38 W15 O48 88.3(3) . . ?
O51 W15 O52 100.4(3) . . ?
O38 W15 O52 93.2(3) . . ?
O48 W15 O52 156.9(3) . . ?
O51 W15 O50 98.3(3) . . ?
O38 W15 O50 158.8(3) . . ?
O48 W15 O50 84.0(3) . . ?
O52 W15 O50 86.4(3) . . ?
O51 W15 O53 170.6(3) . . ?
O38 W15 O53 85.1(3) . . ?
O48 W15 O53 83.7(3) . . ?
O52 W15 O53 73.5(3) . . ?
O50 W15 O53 74.4(3) . . ?
O54 W16 O58 102.0(3) . . ?
O54 W16 O55 101.1(3) . . ?
O58 W16 O55 92.1(3) . . ?
O54 W16 O49 101.3(3) . . ?
O58 W16 O49 88.2(3) . . ?
O55 W16 O49 157.1(3) . . ?
O54 W16 O50 98.7(3) . . ?
O58 W16 O50 159.0(3) . . ?
O55 W16 O50 87.1(3) . . ?
O49 W16 O50 84.6(3) . . ?
O54 W16 O53 171.5(3) . . ?
O58 W16 O53 84.9(3) . . ?
O55 W16 O53 73.4(3) . . ?
O49 W16 O53 83.8(3) . . ?
O50 W16 O53 74.7(3) . . ?
O56 W17 O30 104.4(3) . . ?
O56 W17 O57 103.3(3) . . ?
O30 W17 O57 87.5(3) . . ?
O56 W17 O52 96.9(3) . . ?
O30 W17 O52 89.5(3) . . ?
O57 W17 O52 159.6(3) . . ?
O56 W17 O55 97.2(3) . . ?
O30 W17 O55 158.4(3) . . ?
O57 W17 O55 88.5(3) . . ?
O52 W17 O55 86.9(3) . . ?
O56 W17 O53 165.3(3) . . ?
O30 W17 O53 86.3(3) . . ?
O57 W17 O53 87.0(3) . . ?
O52 W17 O53 72.7(3) . . ?
O55 W17 O53 72.3(3) . . ?
O59 W18 O46 101.4(3) . . ?
O59 W18 O58 96.1(3) . . ?
O46 W18 O58 92.2(3) . . ?
O59 W18 O61 100.4(3) . . ?
O46 W18 O61 158.1(3) . . ?
O58 W18 O61 86.9(3) . . ?
O59 W18 O60 97.2(3) . . ?
O46 W18 O60 91.2(3) . . ?
O58 W18 O60 165.3(3) . . ?
O61 W18 O60 84.6(3) . . ?
O59 W18 O37 173.4(3) . . ?
O46 W18 O37 84.8(3) . . ?
O58 W18 O37 86.0(3) . . ?
O61 W18 O37 73.3(3) . . ?
O60 W18 O37 80.0(3) . . ?
O62 W19 O63 97.3(3) . . ?
O62 W19 O61 101.7(3) . . ?
O63 W19 O61 88.2(3) . . ?
O62 W19 O31 102.6(3) . . ?
O63 W19 O31 96.5(3) . . ?
O61 W19 O31 154.4(3) . . ?
O62 W19 O57 95.3(3) . . ?
O63 W19 O57 166.1(3) . . ?
O61 W19 O57 83.5(3) . . ?
O31 W19 O57 86.5(3) . . ?
O62 W19 O37 174.6(3) . . ?
O63 W19 O37 81.9(3) . . ?
O61 W19 O37 73.0(3) . . ?
O31 W19 O37 82.8(3) . . ?
O57 W19 O37 85.0(3) . . ?
O64 W20 O60 100.4(3) . . ?
O64 W20 O60 100.4(3) . 8_565 ?
O60 W20 O60 93.7(4) . 8_565 ?
O64 W20 O63 96.6(3) . 8_565 ?
O60 W20 O63 162.4(3) . 8_565 ?
O60 W20 O63 87.5(3) 8_565 8_565 ?
O64 W20 O63 96.6(3) . . ?
O60 W20 O63 87.5(3) . . ?
O60 W20 O63 162.4(3) 8_565 . ?
O63 W20 O63 86.2(4) 8_565 . ?
O64 W20 O65 175.8(4) . . ?
O60 W20 O65 82.5(3) . . ?
O60 W20 O65 82.5(3) 8_565 . ?
O63 W20 O65 80.3(3) 8_565 . ?
O63 W20 O65 80.3(3) . . ?
O23 Sr O34 112.83(18) . 8_565 ?
O23 Sr O34 112.83(18) . . ?
O34 Sr O34 112.3(3) 8_565 . ?
O23 Sr O68 74.1(5) . 8_565 ?
O34 Sr O68 64.7(4) 8_565 8_565 ?
O34 Sr O68 83.5(4) . 8_565 ?
O23 Sr O68 74.1(5) . . ?
O34 Sr O68 83.5(4) 8_565 . ?
O34 Sr O68 64.7(4) . . ?
O68 Sr O68 21.9(7) 8_565 . ?
O23 Sr O64 158.3(3) . . ?
O34 Sr O64 59.44(16) 8_565 . ?
O34 Sr O64 59.44(16) . . ?
O68 Sr O64 84.6(5) 8_565 . ?
O68 Sr O64 84.6(5) . . ?
O23 Sr O67 84.4(3) . . ?
O34 Sr O67 145.3(3) 8_565 . ?
O34 Sr O67 85.5(3) . . ?
O68 Sr O67 149.6(4) 8_565 . ?
O68 Sr O67 131.0(4) . . ?
O64 Sr O67 113.6(3) . . ?
O23 Sr O67 84.4(3) . 8_565 ?
O34 Sr O67 85.5(3) 8_565 8_565 ?
O34 Sr O67 145.3(3) . 8_565 ?
O68 Sr O67 131.0(4) 8_565 8_565 ?
O68 Sr O67 149.6(4) . 8_565 ?
O64 Sr O67 113.6(3) . 8_565 ?
O67 Sr O67 65.7(4) . 8_565 ?
O23 Sr O66 142.9(4) . . ?
O34 Sr O66 86.1(2) 8_565 . ?
O34 Sr O66 86.1(2) . . ?
O68 Sr O66 142.0(5) 8_565 . ?
O68 Sr O66 142.0(5) . . ?
O64 Sr O66 58.9(4) . . ?
O67 Sr O66 64.8(3) . . ?
O67 Sr O66 64.8(3) 8_565 . ?
O23 Sr O25 59.75(14) . 8_565 ?
O34 Sr O25 58.8(2) 8_565 8_565 ?
O34 Sr O25 156.5(2) . 8_565 ?
O68 Sr O25 73.0(4) 8_565 8_565 ?
O68 Sr O25 92.0(4) . 8_565 ?
O64 Sr O25 118.14(16) . 8_565 ?
O67 Sr O25 114.3(3) . 8_565 ?
O67 Sr O25 58.2(2) 8_565 8_565 ?
O66 Sr O25 113.31(18) . 8_565 ?
O23 Sr O25 59.75(14) . . ?
O34 Sr O25 156.5(2) 8_565 . ?
O34 Sr O25 58.8(2) . . ?
O68 Sr O25 92.0(4) 8_565 . ?
O68 Sr O25 73.0(4) . . ?
O64 Sr O25 118.14(16) . . ?
O67 Sr O25 58.2(2) . . ?
O67 Sr O25 114.3(3) 8_565 . ?
O66 Sr O25 113.31(18) . . ?
O25 Sr O25 119.5(3) 8_565 . ?
O23 Sr Na2 103.2(3) . . ?
O34 Sr Na2 107.50(18) 8_565 . ?
O34 Sr Na2 107.50(18) . . ?
O68 Sr Na2 168.6(4) 8_565 . ?
O68 Sr Na2 168.6(4) . . ?
O64 Sr Na2 98.6(3) . . ?
O67 Sr Na2 37.8(2) . . ?
O67 Sr Na2 37.8(2) 8_565 . ?
O66 Sr Na2 39.7(3) . . ?
O25 Sr Na2 96.03(18) 8_565 . ?
O25 Sr Na2 96.03(18) . . ?
O89 Na1 O111 84.7(7) . . ?
O89 Na1 O40 166.4(8) . . ?
O111 Na1 O40 81.8(4) . . ?
O89 Na1 O132 94.8(8) . . ?
O111 Na1 O132 175.1(5) . . ?
O40 Na1 O132 98.7(5) . . ?
O89 Na1 O82 98.5(9) . . ?
O111 Na1 O82 93.8(6) . . ?
O40 Na1 O82 81.9(6) . . ?
O132 Na1 O82 91.1(6) . . ?
O89 Na1 O112 90.4(7) . . ?
O111 Na1 O112 85.2(4) . . ?
O40 Na1 O112 89.0(4) . . ?
O132 Na1 O112 89.9(4) . . ?
O82 Na1 O112 170.9(7) . . ?
O89 Na1 O89' 25.5(11) . . ?
O111 Na1 O89' 99.1(11) . . ?
O40 Na1 O89' 159.7(12) . . ?
O132 Na1 O89' 78.7(11) . . ?
O82 Na1 O89' 118.1(13) . . ?
O112 Na1 O89' 70.9(11) . . ?
O89 Na1 O82' 95.9(17) . . ?
O111 Na1 O82' 80.5(14) . . ?
O40 Na1 O82' 81.3(15) . . ?
O132 Na1 O82' 104.5(14) . . ?
O82 Na1 O82' 13.4(14) . . ?
O112 Na1 O82' 163.7(15) . . ?
O89' Na1 O82' 118.9(19) . . ?
O67 Na2 O67 79.8(5) 8_565 . ?
O67 Na2 O66 77.2(5) 8_565 . ?
O67 Na2 O66 77.2(5) . . ?
O67 Na2 O86 164.9(6) 8_565 . ?
O67 Na2 O86 86.4(4) . . ?
O66 Na2 O86 93.8(5) . . ?
O67 Na2 O86 86.4(4) 8_565 8_565 ?
O67 Na2 O86 164.9(6) . 8_565 ?
O66 Na2 O86 93.8(5) . 8_565 ?
O86 Na2 O86 106.5(7) . 8_565 ?
O67 Na2 O73 91.2(7) 8_565 8_565 ?
O67 Na2 O73 102.5(8) . 8_565 ?
O66 Na2 O73 168.3(8) . 8_565 ?
O86 Na2 O73 97.8(8) . 8_565 ?
O86 Na2 O73 83.8(8) 8_565 8_565 ?
O67 Na2 O73 102.5(8) 8_565 . ?
O67 Na2 O73 91.2(7) . . ?
O66 Na2 O73 168.3(8) . . ?
O86 Na2 O73 83.8(8) . . ?
O86 Na2 O73 97.8(8) 8_565 . ?
O73 Na2 O73 17.5(14) 8_565 . ?
O67 Na2 Sr 46.4(3) 8_565 . ?
O67 Na2 Sr 46.4(3) . . ?
O66 Na2 Sr 47.1(4) . . ?
O86 Na2 Sr 118.7(4) . . ?
O86 Na2 Sr 118.7(4) 8_565 . ?
O73 Na2 Sr 124.7(7) 8_565 . ?
O73 Na2 Sr 124.7(7) . . ?
W2 O2 W1 117.4(4) . . ?
W1 O3 W2 95.9(3) . 8_565 ?
W1 O3 W2 95.9(3) . . ?
W2 O3 W2 95.5(4) 8_565 . ?
W2 O5 W2 117.0(5) 8_565 . ?
W5 O6 W2 144.1(4) . . ?
W1 O7 W3 152.4(4) . . ?
W2 O8 W4 159.0(4) . . ?
W3 O10 W3 153.3(6) . 8_565 ?
W3 O11 W4 118.4(3) . . ?
W3 O12 W8 141.6(4) . . ?
W8 O13 W4 148.9(4) . . ?
W7 O15 W4 135.9(3) . . ?
W7 O15 W3 125.8(3) . . ?
W4 O15 W3 92.8(2) . . ?
W4 O16 W6 148.0(4) . . ?
W6 O18 W5 115.9(4) . . ?
W7 O19 W6 93.9(3) . . ?
W7 O19 W6 93.9(3) . 8_565 ?
W6 O19 W6 93.9(4) . 8_565 ?
W7 O19 W5 168.2(5) . . ?
W6 O19 W5 94.1(3) . . ?
W6 O19 W5 94.1(3) 8_565 . ?
W6 O20 W6 113.0(5) 8_565 . ?
W6 O22 W7 112.5(3) . . ?
W7 O23 Sr 141.4(6) . . ?
W8 O25 Sr 153.0(4) . . ?
W9 O26 W8 143.0(4) . . ?
W8 O27 W10 146.9(4) . . ?
W9 O29 W10 119.2(3) . . ?
W17 O30 W9 153.4(4) . . ?
W9 O31 W19 152.8(4) . . ?
W11 O32 W10 137.0(4) . . ?
W11 O32 W9 124.9(3) . . ?
W10 O32 W9 92.7(2) . . ?
W11 O34 Sr 139.4(4) . . ?
W12 O35 W11 112.5(3) . . ?
W13 O36 W11 112.3(3) . . ?
W11 O37 W18 136.2(4) . . ?
W11 O37 W19 124.6(3) . . ?
W18 O37 W19 93.0(3) . . ?
W15 O38 W10 159.5(4) . . ?
W11 O39 W12 94.3(3) . . ?
W11 O39 W13 93.5(2) . . ?
W12 O39 W13 93.1(3) . . ?
W11 O39 W14 169.8(4) . . ?
W12 O39 W14 93.3(3) . . ?
W13 O39 W14 92.8(2) . . ?
W12 O40 Na1 160.6(5) . . ?
W10 O41 W12 147.0(4) . . ?
W13 O42 W12 112.9(4) . . ?
W12 O43 W14 115.5(4) . . ?
W13 O45 W14 116.6(4) . . ?
W18 O46 W13 146.9(4) . . ?
W15 O48 W14 145.8(5) . . ?
W14 O49 W16 144.6(4) . . ?
W16 O50 W15 115.8(3) . . ?
W15 O52 W17 117.7(4) . . ?
W17 O53 W16 96.4(3) . . ?
W17 O53 W15 96.0(3) . . ?
W16 O53 W15 94.7(2) . . ?
W16 O55 W17 117.8(4) . . ?
W17 O57 W19 150.7(4) . . ?
W16 O58 W18 158.0(5) . . ?
W20 O60 W18 147.9(4) . . ?
W19 O61 W18 120.3(4) . . ?
W19 O63 W20 143.7(4) . . ?
W20 O64 Sr 153.9(5) . . ?
Na2 O66 Sr 93.1(5) . . ?
Na2 O67 Sr 95.7(4) . . ?
O68 O68 Sr 79.1(4) 8_565 . ?
O73 O73 Na2 81.2(7) 8_565 . ?
C11 N10 C15 112.3(9) . . ?
C11 N10 C13 112.7(10) . . ?
C15 N10 C13 114.6(10) . . ?
N10 C11 C12 110.5(10) . . ?
O112 C12 C11 108.3(11) . . ?
C14 C13 N10 110.3(12) . . ?
O111 C14 C13 108.5(11) . . ?
C16 C15 N10 110.9(12) . . ?
O113 C16 C15 106.3(13) . . ?
C14 O111 Na1 147.4(10) . . ?
C12 O112 Na1 138.4(7) . . ?
C21 N20 C23 111.1(9) . . ?
C21 N20 C25 109.2(9) . . ?
C23 N20 C25 114.2(10) . . ?
C22 C21 N20 110.4(10) . . ?
O123 C22 C21 110.6(12) . . ?
N20 C23 C24 109.6(11) . . ?
O122 C24 C23 110.1(11) . . ?
C26 C25 N20 111.3(10) . . ?
O121 C26 C25 110.7(12) . . ?
C31 N30 C33 115.3(13) . . ?
C31 N30 C35 108.2(12) . . ?
C33 N30 C35 105.8(12) . . ?
N30 C31 C32 111.6(13) . . ?
O131 C32 C31 110.6(13) . . ?
N30 C33 C34 113.5(15) . . ?
C33 C34 O132 105.9(15) . . ?
C36 C35 N30 110.5(15) . . ?
C35 C36 O133 110.4(17) . . ?
C34 O132 Na1 115.2(10) . . ?
N40' N40 C41 130(2) . . ?
N40' N40 C43 85.7(14) . 8_565 ?
C41 N40 C43 97.3(9) . 8_565 ?
N40' N40 C43 85.7(14) . . ?
C41 N40 C43 97.3(9) . . ?
C43 N40 C43 165.3(18) 8_565 . ?
C42 C41 N40 115(2) . . ?
O141 C42 O141 48(2) . 8_565 ?
O141 C42 C41 109(2) . . ?
O141 C42 C41 109(2) 8_565 . ?
O141 C42 O14' 47(3) . . ?
O141 C42 O14' 47(3) 8_565 . ?
C41 C42 O14' 152(5) . . ?
C43' C43 C44 61.6(13) . . ?
C43' C43 N40 90.1(17) . . ?
C44 C43 N40 111.4(14) . . ?
O142 C44 C43' 139(2) . . ?
O142 C44 C43 102(2) . . ?
C43' C44 C43 54(2) . . ?
O141 O141 O14' 65(3) 8_565 . ?
O141 O141 C42 66.2(12) 8_565 . ?
O14' O141 C42 84(6) . . ?
O141 O14' O141 49(5) 8_565 . ?
O141 O14' C42 49(5) 8_565 . ?
O141 O14' C42 49(5) . . ?
N40 N40' C43' 90(3) . 8_565 ?
N40 N40' C43' 90(3) . . ?
C43' N40' C43' 159(4) 8_565 . ?
C43 C43' C44 63.9(15) . . ?
C43 C43' N40' 94(3) . . ?
C44 C43' N40' 118(3) . . ?

loop_
_geom_bond_atom_site_label_1
_geom_bond_atom_site_label_2
_geom_bond_distance
_geom_bond_site_symmetry_2
_geom_bond_publ_flag
W1 O1 1.706(11) . ?
W1 O7 1.841(7) 8_565 ?
W1 O7 1.841(7) . ?
W1 O2 1.999(8) . ?
W1 O2 1.999(8) 8_565 ?
W1 O3 2.232(10) . ?
W2 O4 1.693(8) . ?
W2 O2 1.882(8) . ?
W2 O8 1.889(7) . ?
W2 O5 1.939(6) . ?
W2 O6 1.950(8) . ?
W2 O3 2.234(7) . ?
W3 O9 1.698(8) . ?
W3 O12 1.853(7) . ?
W3 O11 1.908(7) . ?
W3 O10 1.911(3) . ?
W3 O7 1.967(7) . ?
W3 O15 2.295(7) . ?
W4 O14 1.708(7) . ?
W4 O16 1.850(7) . ?
W4 O8 1.926(7) . ?
W4 O11 1.940(7) . ?
W4 O13 1.963(7) . ?
W4 O15 2.267(7) . ?
W5 O17 1.702(13) . ?
W5 O6 1.870(8) 8_565 ?
W5 O6 1.870(8) . ?
W5 O18 1.957(7) . ?
W5 O18 1.957(7) 8_565 ?
W5 O19 2.269(10) . ?
W6 O21 1.722(8) . ?
W6 O22 1.880(8) . ?
W6 O18 1.917(8) . ?
W6 O20 1.942(6) . ?
W6 O16 1.974(7) . ?
W6 O19 2.216(7) . ?
W6 W7 3.2369(8) . ?
W6 W6 3.2393(9) 8_565 ?
W7 O23 1.692(11) . ?
W7 O15 1.867(7) 8_565 ?
W7 O15 1.867(7) . ?
W7 O22 2.012(7) . ?
W7 O22 2.012(7) 8_565 ?
W7 O19 2.213(10) . ?
W7 W6 3.2369(8) 8_565 ?
W8 O25 1.713(7) . ?
W8 O13 1.859(7) . ?
W8 O27 1.892(7) . ?
W8 O12 1.977(7) . ?
W8 O26 1.980(7) . ?
W8 O24 2.283(7) . ?
W9 O28 1.701(8) . ?
W9 O26 1.851(7) . ?
W9 O31 1.905(7) . ?
W9 O29 1.911(7) . ?
W9 O30 1.964(7) . ?
W9 O32 2.312(7) . ?
W10 O33 1.724(7) . ?
W10 O41 1.865(7) . ?
W10 O29 1.921(7) . ?
W10 O38 1.925(7) . ?
W10 O27 1.929(7) . ?
W10 O32 2.256(6) . ?
W11 O34 1.706(7) . ?
W11 O37 1.854(8) . ?
W11 O32 1.862(6) . ?
W11 O36 2.017(7) . ?
W11 O35 2.023(7) . ?
W11 O39 2.192(6) . ?
W11 W13 3.2328(7) . ?
W11 W12 3.2349(7) . ?
W12 O40 1.725(9) . ?
W12 O35 1.865(7) . ?
W12 O43 1.919(7) . ?
W12 O42 1.956(7) . ?
W12 O41 1.967(7) . ?
W12 O39 2.220(7) . ?
W13 O44 1.721(8) . ?
W13 O36 1.875(7) . ?
W13 O45 1.911(7) . ?
W13 O42 1.935(8) . ?
W13 O46 1.980(8) . ?
W13 O39 2.247(6) . ?
W14 O47 1.714(8) . ?
W14 O49 1.888(8) . ?
W14 O48 1.907(8) . ?
W14 O45 1.933(7) . ?
W14 O43 1.943(8) . ?
W14 O39 2.272(6) . ?
W15 O51 1.704(7) . ?
W15 O38 1.874(7) . ?
W15 O48 1.899(8) . ?
W15 O52 1.905(8) . ?
W15 O50 1.952(7) . ?
W15 O53 2.248(7) . ?
W16 O54 1.715(8) . ?
W16 O58 1.874(7) . ?
W16 O55 1.900(8) . ?
W16 O49 1.933(8) . ?
W16 O50 1.945(7) . ?
W16 O53 2.240(7) . ?
W17 O56 1.709(9) . ?
W17 O30 1.849(7) . ?
W17 O57 1.861(7) . ?
W17 O52 1.979(7) . ?
W17 O55 1.984(7) . ?
W17 O53 2.224(7) . ?
W18 O59 1.716(7) . ?
W18 O46 1.857(8) . ?
W18 O58 1.929(7) . ?
W18 O61 1.933(7) . ?
W18 O60 1.941(7) . ?
W18 O37 2.282(7) . ?
W19 O62 1.701(8) . ?
W19 O63 1.874(7) . ?
W19 O61 1.912(7) . ?
W19 O31 1.922(7) . ?
W19 O57 1.961(7) . ?
W19 O37 2.315(7) . ?
W20 O64 1.702(11) . ?
W20 O60 1.873(7) . ?
W20 O60 1.873(7) 8_565 ?
W20 O63 1.953(7) 8_565 ?
W20 O63 1.953(7) . ?
W20 O65 2.256(10) . ?
Sr O23 2.614(10) . ?
Sr O34 2.644(7) 8_565 ?
Sr O34 2.644(7) . ?
Sr O68 2.67(2) 8_565 ?
Sr O68 2.67(2) . ?
Sr O64 2.739(10) . ?
Sr O67 2.743(10) . ?
Sr O67 2.743(10) 8_565 ?
Sr O66 2.765(15) . ?
Sr O25 2.786(7) 8_565 ?
Sr O25 2.786(7) . ?
Sr Na2 3.766(10) . ?
Na1 O89 2.25(3) . ?
Na1 O111 2.332(12) . ?
Na1 O40 2.397(12) . ?
Na1 O132 2.397(14) . ?
Na1 O82 2.49(2) . ?
Na1 O112 2.549(11) . ?
Na1 O89' 2.57(5) . ?
Na1 O82' 2.70(7) . ?
Na2 O67 2.321(12) 8_565 ?
Na2 O67 2.321(12) . ?
Na2 O66 2.409(18) . ?
Na2 O86 2.420(14) . ?
Na2 O86 2.420(14) 8_565 ?
Na2 O73 2.45(3) 8_565 ?
Na2 O73 2.45(3) . ?
O3 W2 2.234(7) 8_565 ?
O5 W2 1.939(6) 8_565 ?
O10 W3 1.911(3) 8_565 ?
O19 W6 2.216(7) 8_565 ?
O20 W6 1.942(6) 8_565 ?
O68 O68 1.01(3) 8_565 ?
O73 O73 0.75(6) 8_565 ?
O83 O83 1.56(5) 8_565 ?
N10 C11 1.507(14) . ?
N10 C15 1.513(16) . ?
N10 C13 1.536(15) . ?
C11 C12 1.510(16) . ?
C12 O112 1.445(15) . ?
C13 C14 1.461(18) . ?
C14 O111 1.407(16) . ?
C15 C16 1.47(2) . ?
C16 O113 1.424(19) . ?
N20 C21 1.480(16) . ?
N20 C23 1.488(16) . ?
N20 C25 1.491(14) . ?
C21 C22 1.439(18) . ?
C22 O123 1.431(16) . ?
C23 C24 1.490(18) . ?
C24 O122 1.429(15) . ?
C25 C26 1.456(18) . ?
C26 O121 1.405(15) . ?
N30 C31 1.432(18) . ?
N30 C33 1.48(2) . ?
N30 C35 1.556(19) . ?
C31 C32 1.47(2) . ?
C32 O131 1.431(18) . ?
C33 C34 1.50(2) . ?
C34 O132 1.54(2) . ?
C35 C36 1.43(3) . ?
C36 O133 1.50(2) . ?
N40 N40' 1.49(5) . ?
N40 C41 1.539(17) . ?
N40 C43 1.618(15) 8_565 ?
N40 C43 1.618(15) . ?
C41 C42 1.457(17) . ?
C42 O141 1.40(3) . ?
C42 O141 1.40(3) 8_565 ?
C42 O14' 1.84(14) . ?
C43 C43' 1.38(5) . ?
C43 C44 1.527(16) . ?
C44 O142 1.27(4) . ?
C44 C43' 1.497(19) . ?
O141 O141 1.13(5) 8_565 ?
O141 O14' 1.36(12) . ?
O14' O141 1.36(12) 8_565 ?
N40' C43' 1.518(17) 8_565 ?
N40' C43' 1.518(17) . ?
